data_7226767
loop_
_publ_author_name
'Zheng, Sheng-Run'
'Tan, Jing-Bo'
'Cai, Song-Liang'
'Fan, Jun'
'Zhang, Wei-Guang'

_publ_section_title
;
 Construction of six new luminescent Ln(iii)--Zn(ii) heterometallic
 coordination polymers based on heterometallic secondary building units
;
_journal_issue 44
_journal_name_full CrystEngComm
_journal_page_first 8672
_journal_paper_doi 10.1039/C6CE01184E
_journal_volume 18
_journal_year 2016
_chemical_formula_sum 'C22 H12 Eu N3 O15 Zn'
_chemical_formula_weight 775.68
_space_group_crystal_system monoclinic
_space_group_IT_number 14
_space_group_name_Hall '-P 2ybc'
_space_group_name_H-M_alt 'P 1 21/c 1'
_symmetry_space_group_name_Hall '-P 2ybc'
_symmetry_space_group_name_H-M 'P 1 21/c 1'
_atom_sites_solution_hydrogens geom
_atom_sites_solution_primary direct
_atom_sites_solution_secondary difmap
_audit_creation_method SHELXL-2014/7
_audit_update_record
;
2016-10-01 deposited with the CCDC.
2016-10-10 downloaded from the CCDC.
;
_cell_angle_alpha 90
_cell_angle_beta 95.588(2)
_cell_angle_gamma 90
_cell_formula_units_Z 4
_cell_length_a 12.4323(17)
_cell_length_b 12.9418(18)
_cell_length_c 15.241(2)
_cell_measurement_reflns_used 1035
_cell_measurement_temperature 298(2)
_cell_measurement_theta_max 22.10
_cell_measurement_theta_min 2.54
_cell_volume 2440.6(6)
_computing_cell_refinement 'Bruker SAINT'
_computing_data_collection 'Bruker APEX2'
_computing_data_reduction 'Bruker SAINT'
_computing_molecular_graphics 'Bruker SHELXTL'
_computing_publication_material 'Bruker SHELXTL'
_computing_structure_refinement 'SHELXL-2014/7 (Sheldrick, 2014)'
_computing_structure_solution 'SHELXL-2014/7 (Sheldrick, 2014)'
_diffrn_ambient_temperature 298(2)
_diffrn_measured_fraction_theta_full 0.997
_diffrn_measured_fraction_theta_max 0.997
_diffrn_measurement_device_type 'Bruker APEX-II CCD'
_diffrn_measurement_method '\f and \w scans'
_diffrn_radiation_type MoK\a
_diffrn_radiation_wavelength 0.71073
_diffrn_reflns_av_R_equivalents 0.0329
_diffrn_reflns_av_unetI/netI 0.0372
_diffrn_reflns_Laue_measured_fraction_full 0.997
_diffrn_reflns_Laue_measured_fraction_max 0.997
_diffrn_reflns_limit_h_max 14
_diffrn_reflns_limit_h_min -8
_diffrn_reflns_limit_k_max 14
_diffrn_reflns_limit_k_min -15
_diffrn_reflns_limit_l_max 17
_diffrn_reflns_limit_l_min -18
_diffrn_reflns_number 12181
_diffrn_reflns_point_group_measured_fraction_full 0.997
_diffrn_reflns_point_group_measured_fraction_max 0.997
_diffrn_reflns_theta_full 25.242
_diffrn_reflns_theta_max 25.249
_diffrn_reflns_theta_min 1.646
_diffrn_source 'fine-focus sealed tube'
_exptl_absorpt_coefficient_mu 3.617
_exptl_absorpt_correction_type multi-scan
_exptl_crystal_colour pale-brown
_exptl_crystal_density_diffrn 2.111
_exptl_crystal_description block
_exptl_crystal_F_000 1512
_exptl_crystal_size_max 0.340
_exptl_crystal_size_mid 0.250
_exptl_crystal_size_min 0.180
_exptl_transmission_factor_max 0.788
_exptl_transmission_factor_min 0.729
_refine_diff_density_max 0.924
_refine_diff_density_min -1.214
_refine_diff_density_rms 0.116
_refine_ls_extinction_method none
_refine_ls_goodness_of_fit_ref 1.071
_refine_ls_hydrogen_treatment constr
_refine_ls_matrix_type full
_refine_ls_number_parameters 379
_refine_ls_number_reflns 4406
_refine_ls_number_restraints 0
_refine_ls_restrained_S_all 1.071
_refine_ls_R_factor_all 0.0305
_refine_ls_R_factor_gt 0.0272
_refine_ls_shift/su_max 0.001
_refine_ls_shift/su_mean 0.000
_refine_ls_structure_factor_coef Fsqd
_refine_ls_weighting_details 'w=1/[\s^2^(Fo^2^)+(0.0329P)^2^+2.5075P] where P=(Fo^2^+2Fc^2^)/3'
_refine_ls_weighting_scheme calc
_refine_ls_wR_factor_gt 0.0663
_refine_ls_wR_factor_ref 0.0680
_reflns_Friedel_coverage 0.000
_reflns_number_gt 4047
_reflns_number_total 4406
_reflns_threshold_expression 'I > 2\s(I)'
_cod_data_source_file c6ce01184e2.cif
_cod_data_source_block 2EuZn
_cod_depositor_comments 'Adding full bibliography for 7226766--7226771.cif.'
_cod_database_code 7226767
_shelx_shelxl_version_number 2014/7
_shelx_space_group_comment
;
The symmetry employed for this shelxl refinement is uniquely defined
by the following loop, which should always be used as a source of
symmetry information in preference to the above space-group names.
They are only intended as comments.
;
_shelx_estimated_absorpt_t_min 0.373
_shelx_estimated_absorpt_t_max 0.562

loop_
_space_group_symop_operation_xyz
'x, y, z'
'-x, y+1/2, -z+1/2'
'-x, -y, -z'
'x, -y-1/2, z-1/2'

loop_
_atom_site_label
_atom_site_type_symbol
_atom_site_fract_x
_atom_site_fract_y
_atom_site_fract_z
_atom_site_U_iso_or_equiv
_atom_site_adp_type
_atom_site_occupancy
_atom_site_site_symmetry_order
_atom_site_calc_flag
_atom_site_refinement_flags_posn
_atom_site_refinement_flags_adp
C1 C 0.5963(3) 0.3404(2) 0.1204(2) 0.0187(8) Uani 1 1 d . .
C2 C 0.5000(3) 0.4080(2) 0.0978(2) 0.0167(7) Uani 1 1 d . .
C3 C 0.4760(3) 0.4907(2) 0.1512(2) 0.0174(7) Uani 1 1 d . .
H3 H 0.5238 0.5083 0.1997 0.021 Uiso 1 1 calc R U
C4 C 0.3817(3) 0.5470(3) 0.1328(2) 0.0171(7) Uani 1 1 d . .
C5 C 0.3093(3) 0.5213(3) 0.0613(2) 0.0216(8) Uani 1 1 d . .
H5 H 0.2461 0.5589 0.0480 0.026 Uiso 1 1 calc R U
C6 C 0.3342(3) 0.4381(3) 0.0105(2) 0.0207(8) Uani 1 1 d . .
C7 C 0.4278(3) 0.3819(3) 0.0260(2) 0.0187(8) Uani 1 1 d . .
H7 H 0.4426 0.3275 -0.0109 0.022 Uiso 1 1 calc R U
C8 C 0.3505(3) 0.6289(3) 0.1959(2) 0.0186(8) Uani 1 1 d . .
C9 C 0.6632(3) -0.0932(3) -0.0501(2) 0.0170(8) Uani 1 1 d . .
C10 C 0.7034(3) -0.1782(3) -0.1061(2) 0.0176(7) Uani 1 1 d . .
C11 C 0.6410(3) -0.2169(3) -0.1794(2) 0.0202(8) Uani 1 1 d . .
H11 H 0.5734 -0.1885 -0.1962 0.024 Uiso 1 1 calc R U
C12 C 0.6792(3) -0.2981(3) -0.2277(2) 0.0231(8) Uani 1 1 d . .
C13 C 0.7797(4) -0.3396(3) -0.2027(3) 0.0273(9) Uani 1 1 d . .
H13 H 0.8058 -0.3942 -0.2342 0.033 Uiso 1 1 calc R U
C14 C 0.8411(3) -0.2989(3) -0.1301(3) 0.0262(9) Uani 1 1 d . .
C15 C 0.8041(3) -0.2185(3) -0.0816(2) 0.0233(8) Uani 1 1 d . .
H15 H 0.8467 -0.1921 -0.0332 0.028 Uiso 1 1 calc R U
C16 C 0.6066(4) -0.3423(3) -0.3052(2) 0.0276(9) Uani 1 1 d . .
C17 C 0.8867(3) 0.1355(3) 0.1678(2) 0.0206(8) Uani 1 1 d . .
C18 C 0.9784(3) 0.0606(3) 0.1705(2) 0.0204(8) Uani 1 1 d . .
C19 C 1.0720(3) 0.0778(3) 0.2237(3) 0.0235(9) Uani 1 1 d . .
H19 H 1.0829 0.1401 0.2535 0.028 Uiso 1 1 calc R U
C20 C 1.1496(3) 0.0021(3) 0.2325(3) 0.0234(8) Uani 1 1 d . .
H20 H 1.2133 0.0151 0.2680 0.028 Uiso 1 1 calc R U
C21 C 1.0474(4) -0.1053(3) 0.1381(3) 0.0342(11) Uani 1 1 d . .
H21 H 1.0387 -0.1682 0.1087 0.041 Uiso 1 1 calc R U
C22 C 0.9670(4) -0.0321(3) 0.1240(3) 0.0341(11) Uani 1 1 d . .
H22 H 0.9065 -0.0443 0.0845 0.041 Uiso 1 1 calc R U
Eu1 Eu 0.62505(2) 0.07327(2) 0.07883(2) 0.01306(7) Uani 1 1 d . .
N1 N 0.2534(3) 0.4045(3) -0.0615(2) 0.0331(9) Uani 1 1 d . .
N2 N 0.9485(3) -0.3423(3) -0.1030(3) 0.0408(10) Uani 1 1 d . .
N3 N 1.1374(3) -0.0898(2) 0.1921(2) 0.0204(7) Uani 1 1 d . .
O1 O 0.6021(2) 0.25727(19) 0.08001(16) 0.0252(6) Uani 1 1 d . .
O2 O 0.6660(2) 0.37285(18) 0.18073(18) 0.0256(6) Uani 1 1 d . .
O3 O 0.3915(2) 0.62655(19) 0.27361(16) 0.0268(6) Uani 1 1 d . .
O4 O 0.2806(2) 0.69456(19) 0.16557(17) 0.0246(6) Uani 1 1 d . .
O5 O 0.1625(3) 0.4381(3) -0.0624(2) 0.0601(11) Uani 1 1 d . .
O6 O 0.2815(4) 0.3454(3) -0.1158(3) 0.0732(14) Uani 1 1 d . .
O7 O 0.7310(2) -0.0470(2) 0.00120(18) 0.0266(6) Uani 1 1 d . .
O8 O 0.5632(2) -0.07103(18) -0.05423(18) 0.0238(6) Uani 1 1 d . .
O9 O 0.5221(3) -0.2961(3) -0.3271(2) 0.0604(11) Uani 1 1 d . .
O10 O 0.6376(3) -0.4235(2) -0.33922(19) 0.0389(8) Uani 1 1 d . .
O11 O 0.9760(4) -0.4197(3) -0.1405(3) 0.0744(14) Uani 1 1 d . .
O12 O 1.0060(3) -0.2976(3) -0.0452(2) 0.0573(10) Uani 1 1 d . .
O13 O 0.8990(2) 0.21433(19) 0.21536(18) 0.0272(6) Uani 1 1 d . .
O14 O 0.8018(2) 0.1148(2) 0.1211(2) 0.0391(8) Uani 1 1 d . .
O1W O 0.6378(2) 0.1420(2) -0.06600(16) 0.0289(6) Uani 1 1 d . .
H1W H 0.6793 0.1906 -0.0733 0.043 Uiso 1 1 d R U
H2W H 0.5803 0.1532 -0.0971 0.043 Uiso 1 1 d R U
Zn1 Zn 0.77353(3) 0.29169(3) 0.25021(3) 0.01802(11) Uani 1 1 d . .

loop_
_atom_site_aniso_label
_atom_site_aniso_U_11
_atom_site_aniso_U_22
_atom_site_aniso_U_33
_atom_site_aniso_U_23
_atom_site_aniso_U_13
_atom_site_aniso_U_12
C1 0.016(2) 0.0147(17) 0.0247(19) 0.0053(14) 0.0004(15) 0.0006(14)
C2 0.014(2) 0.0132(15) 0.0230(19) 0.0031(13) 0.0025(15) -0.0004(14)
C3 0.016(2) 0.0169(16) 0.0180(18) 0.0001(13) -0.0032(14) -0.0020(14)
C4 0.017(2) 0.0182(16) 0.0160(17) 0.0013(13) 0.0009(14) 0.0010(15)
C5 0.019(2) 0.0261(19) 0.0191(18) 0.0048(15) -0.0011(15) 0.0072(16)
C6 0.018(2) 0.0277(19) 0.0151(18) -0.0010(14) -0.0045(15) 0.0033(16)
C7 0.018(2) 0.0195(17) 0.0182(18) 0.0001(14) 0.0004(15) -0.0006(15)
C8 0.020(2) 0.0173(17) 0.0186(19) 0.0007(14) 0.0031(15) -0.0028(15)
C9 0.015(2) 0.0197(16) 0.0161(17) -0.0009(14) 0.0005(15) 0.0005(15)
C10 0.016(2) 0.0177(16) 0.0191(18) -0.0020(13) 0.0014(15) -0.0034(14)
C11 0.019(2) 0.0216(18) 0.0199(18) -0.0028(14) 0.0000(15) -0.0025(15)
C12 0.031(3) 0.0185(17) 0.0204(19) -0.0030(14) 0.0059(16) -0.0050(16)
C13 0.035(3) 0.0214(19) 0.026(2) -0.0048(15) 0.0100(18) 0.0036(17)
C14 0.021(2) 0.027(2) 0.031(2) 0.0005(16) 0.0044(17) 0.0049(16)
C15 0.023(2) 0.0262(19) 0.0211(19) -0.0042(15) 0.0019(16) -0.0044(16)
C16 0.038(3) 0.024(2) 0.0214(19) -0.0065(16) 0.0038(18) -0.0103(18)
C17 0.011(2) 0.0217(18) 0.029(2) 0.0016(15) -0.0021(15) 0.0011(15)
C18 0.013(2) 0.0225(18) 0.025(2) 0.0008(14) -0.0018(15) 0.0010(15)
C19 0.017(2) 0.0180(18) 0.034(2) -0.0016(15) -0.0072(17) 0.0003(15)
C20 0.016(2) 0.0204(18) 0.031(2) -0.0004(15) -0.0099(16) 0.0011(15)
C21 0.029(3) 0.026(2) 0.044(3) -0.0149(18) -0.014(2) 0.0103(18)
C22 0.026(3) 0.032(2) 0.040(2) -0.0136(18) -0.0209(19) 0.0115(18)
Eu1 0.01137(12) 0.01366(11) 0.01303(11) 0.00030(6) -0.00456(7) 0.00060(6)
N1 0.034(3) 0.0390(19) 0.0238(18) -0.0067(15) -0.0112(16) 0.0098(17)
N2 0.033(3) 0.047(2) 0.042(2) -0.0044(18) 0.0038(19) 0.0151(19)
N3 0.0166(19) 0.0203(15) 0.0232(16) 0.0003(12) -0.0042(13) 0.0046(13)
O1 0.0308(17) 0.0176(13) 0.0262(14) -0.0012(10) -0.0021(12) 0.0078(11)
O2 0.0177(16) 0.0199(13) 0.0364(15) -0.0004(11) -0.0113(12) 0.0013(11)
O3 0.0377(19) 0.0243(14) 0.0181(14) 0.0011(10) 0.0019(12) -0.0004(12)
O4 0.0225(16) 0.0235(13) 0.0266(14) -0.0018(11) -0.0028(11) 0.0091(11)
O5 0.027(2) 0.101(3) 0.048(2) -0.0256(19) -0.0205(16) 0.021(2)
O6 0.069(3) 0.086(3) 0.057(2) -0.049(2) -0.035(2) 0.040(2)
O7 0.0180(16) 0.0304(14) 0.0294(15) -0.0145(12) -0.0075(12) 0.0030(12)
O8 0.0120(16) 0.0275(14) 0.0319(15) -0.0040(11) 0.0017(11) 0.0021(11)
O9 0.042(2) 0.073(2) 0.061(2) -0.042(2) -0.0208(18) 0.0095(19)
O10 0.066(3) 0.0246(15) 0.0260(16) -0.0110(11) 0.0008(15) -0.0061(14)
O11 0.065(3) 0.075(3) 0.081(3) -0.031(2) -0.005(2) 0.048(2)
O12 0.030(2) 0.076(3) 0.063(2) -0.013(2) -0.0083(18) 0.0193(18)
O13 0.0162(16) 0.0227(13) 0.0413(16) -0.0104(12) -0.0039(12) 0.0038(11)
O14 0.0134(17) 0.0368(16) 0.064(2) -0.0184(15) -0.0146(14) 0.0068(13)
O1W 0.0372(19) 0.0270(14) 0.0213(14) 0.0070(11) -0.0029(12) -0.0022(13)
Zn1 0.0119(2) 0.0149(2) 0.0262(2) 0.00033(16) -0.00407(17) -0.00134(16)

loop_
_atom_type_symbol
_atom_type_description
_atom_type_scat_dispersion_real
_atom_type_scat_dispersion_imag
_atom_type_scat_source
C C 0.0033 0.0016 'International Tables Vol C Tables 4.2.6.8 and 6.1.1.4'
H H 0.0000 0.0000 'International Tables Vol C Tables 4.2.6.8 and 6.1.1.4'
N N 0.0061 0.0033 'International Tables Vol C Tables 4.2.6.8 and 6.1.1.4'
O O 0.0106 0.0060 'International Tables Vol C Tables 4.2.6.8 and 6.1.1.4'
Zn Zn 0.2839 1.4301 'International Tables Vol C Tables 4.2.6.8 and 6.1.1.4'
Eu Eu -0.1578 3.6682 'International Tables Vol C Tables 4.2.6.8 and 6.1.1.4'

loop_
_geom_angle_atom_site_label_1
_geom_angle_atom_site_label_2
_geom_angle_atom_site_label_3
_geom_angle
_geom_angle_site_symmetry_1
_geom_angle_site_symmetry_3
O1 C1 O2 125.1(3) . .
O1 C1 C2 118.3(3) . .
O2 C1 C2 116.6(3) . .
C7 C2 C3 119.2(3) . .
C7 C2 C1 118.8(3) . .
C3 C2 C1 121.7(3) . .
C4 C3 C2 120.7(3) . .
C4 C3 H3 119.7 . .
C2 C3 H3 119.7 . .
C5 C4 C3 120.4(3) . .
C5 C4 C8 118.9(3) . .
C3 C4 C8 120.4(3) . .
C6 C5 C4 117.7(3) . .
C6 C5 H5 121.1 . .
C4 C5 H5 121.1 . .
C7 C6 C5 123.3(3) . .
C7 C6 N1 118.4(3) . .
C5 C6 N1 118.2(3) . .
C6 C7 C2 118.7(3) . .
C6 C7 H7 120.7 . .
C2 C7 H7 120.7 . .
O3 C8 O4 124.5(3) . .
O3 C8 C4 118.9(3) . .
O4 C8 C4 116.6(3) . .
O7 C9 O8 121.5(3) . .
O7 C9 C10 117.6(3) . .
O8 C9 C10 120.9(3) . .
C15 C10 C11 120.3(3) . .
C15 C10 C9 117.8(3) . .
C11 C10 C9 121.9(3) . .
C10 C11 C12 120.3(4) . .
C10 C11 H11 119.8 . .
C12 C11 H11 119.8 . .
C13 C12 C11 119.6(3) . .
C13 C12 C16 121.2(3) . .
C11 C12 C16 119.1(4) . .
C12 C13 C14 119.1(3) . .
C12 C13 H13 120.5 . .
C14 C13 H13 120.5 . .
C15 C14 C13 121.9(4) . .
C15 C14 N2 118.5(4) . .
C13 C14 N2 119.6(4) . .
C10 C15 C14 118.8(3) . .
C10 C15 H15 120.6 . .
C14 C15 H15 120.6 . .
O9 C16 O10 126.1(4) . .
O9 C16 C12 117.0(3) . .
O10 C16 C12 116.9(4) . .
O14 C17 O13 123.8(3) . .
O14 C17 C18 118.6(3) . .
O13 C17 C18 117.6(3) . .
C19 C18 C22 118.6(3) . .
C19 C18 C17 120.9(3) . .
C22 C18 C17 120.3(3) . .
C18 C19 C20 119.4(3) . .
C18 C19 H19 120.3 . .
C20 C19 H19 120.3 . .
N3 C20 C19 122.8(3) . .
N3 C20 H20 118.6 . .
C19 C20 H20 118.6 . .
N3 C21 C22 122.9(4) . .
N3 C21 H21 118.6 . .
C22 C21 H21 118.6 . .
C21 C22 C18 118.4(4) . .
C21 C22 H22 120.8 . .
C18 C22 H22 120.8 . .
O14 Eu1 O10 91.86(12) . 4_556
O14 Eu1 O8 165.15(9) . 3_655
O10 Eu1 O8 95.21(11) 4_556 3_655
O14 Eu1 O3 80.52(11) . 2_645
O10 Eu1 O3 74.87(10) 4_556 2_645
O8 Eu1 O3 88.73(10) 3_655 2_645
O14 Eu1 O1 82.91(10) . .
O10 Eu1 O1 146.45(9) 4_556 .
O8 Eu1 O1 83.99(9) 3_655 .
O3 Eu1 O1 71.58(8) 2_645 .
O14 Eu1 O1W 91.40(11) . .
O10 Eu1 O1W 143.51(10) 4_556 .
O8 Eu1 O1W 90.66(10) 3_655 .
O3 Eu1 O1W 141.38(9) 2_645 .
O1 Eu1 O1W 69.96(9) . .
O14 Eu1 O7 74.70(10) . .
O10 Eu1 O7 73.29(11) 4_556 .
O8 Eu1 O7 119.87(9) 3_655 .
O3 Eu1 O7 138.53(9) 2_645 .
O1 Eu1 O7 135.47(10) . .
O1W Eu1 O7 72.61(10) . .
O14 Eu1 O8 123.13(9) . .
O10 Eu1 O8 80.29(9) 4_556 .
O8 Eu1 O8 71.08(9) 3_655 .
O3 Eu1 O8 146.31(9) 2_645 .
O1 Eu1 O8 129.87(8) . .
O1W Eu1 O8 67.68(8) . .
O7 Eu1 O8 48.95(8) . .
O14 Eu1 Eu1 154.69(8) . 3_655
O10 Eu1 Eu1 86.42(8) 4_556 3_655
O8 Eu1 Eu1 39.32(6) 3_655 3_655
O3 Eu1 Eu1 123.02(7) 2_645 3_655
O1 Eu1 Eu1 111.78(6) . 3_655
O1W Eu1 Eu1 75.64(7) . 3_655
O7 Eu1 Eu1 80.64(6) . 3_655
O8 Eu1 Eu1 31.77(6) . 3_655
O6 N1 O5 123.7(4) . .
O6 N1 C6 118.4(4) . .
O5 N1 C6 118.0(3) . .
O11 N2 O12 123.7(4) . .
O11 N2 C14 118.1(4) . .
O12 N2 C14 118.2(4) . .
C21 N3 C20 117.7(3) . .
C21 N3 Zn1 122.6(3) . 2_745
C20 N3 Zn1 115.9(2) . 2_745
C1 O1 Eu1 150.9(2) . .
C1 O2 Zn1 127.1(2) . .
C8 O3 Eu1 147.3(3) . 2_655
C8 O4 Zn1 117.2(2) . 2_655
C9 O7 Eu1 104.4(2) . .
C9 O8 Eu1 164.9(2) . 3_655
C9 O8 Eu1 85.2(2) . .
Eu1 O8 Eu1 108.92(9) 3_655 .
C16 O10 Eu1 157.7(3) . 4
C17 O13 Zn1 121.0(2) . .
C17 O14 Eu1 161.5(3) . .
Eu1 O1W H1W 120.1 . .
Eu1 O1W H2W 117.3 . .
H1W O1W H2W 107.8 . .
O2 Zn1 O4 116.33(12) . 2_645
O2 Zn1 O13 130.71(12) . .
O4 Zn1 O13 100.47(11) 2_645 .
O2 Zn1 N3 98.33(11) . 2_755
O4 Zn1 N3 113.97(11) 2_645 2_755
O13 Zn1 N3 95.03(12) . 2_755

loop_
_geom_bond_atom_site_label_1
_geom_bond_atom_site_label_2
_geom_bond_distance
_geom_bond_site_symmetry_2
C1 O1 1.245(4) .
C1 O2 1.271(4) .
C1 C2 1.495(5) .
C2 C7 1.387(5) .
C2 C3 1.396(5) .
C3 C4 1.385(5) .
C3 H3 0.9300 .
C4 C5 1.384(5) .
C4 C8 1.507(5) .
C5 C6 1.380(5) .
C5 H5 0.9300 .
C6 C7 1.373(5) .
C6 N1 1.479(5) .
C7 H7 0.9300 .
C8 O3 1.243(4) .
C8 O4 1.270(4) .
C9 O7 1.245(4) .
C9 O8 1.271(5) .
C9 C10 1.508(5) .
C10 C15 1.374(5) .
C10 C11 1.389(5) .
C11 C12 1.392(5) .
C11 H11 0.9300 .
C12 C13 1.379(6) .
C12 C16 1.527(5) .
C13 C14 1.386(6) .
C13 H13 0.9300 .
C14 C15 1.381(5) .
C14 N2 1.470(5) .
C15 H15 0.9300 .
C16 O9 1.226(5) .
C16 O10 1.249(5) .
C17 O14 1.243(5) .
C17 O13 1.252(4) .
C17 C18 1.495(5) .
C18 C19 1.370(5) .
C18 C22 1.393(5) .
C19 C20 1.372(5) .
C19 H19 0.9300 .
C20 N3 1.341(5) .
C20 H20 0.9300 .
C21 N3 1.339(5) .
C21 C22 1.379(6) .
C21 H21 0.9300 .
C22 H22 0.9300 .
Eu1 O14 2.293(3) .
Eu1 O10 2.303(3) 4_556
Eu1 O8 2.334(3) 3_655
Eu1 O3 2.380(2) 2_645
Eu1 O1 2.399(2) .
Eu1 O1W 2.399(2) .
Eu1 O7 2.421(3) .
Eu1 O8 2.809(3) .
Eu1 Eu1 4.1933(5) 3_655
N1 O6 1.203(5) .
N1 O5 1.210(5) .
N2 O11 1.219(5) .
N2 O12 1.224(5) .
N3 Zn1 2.040(3) 2_745
O2 Zn1 1.933(2) .
O3 Eu1 2.380(2) 2_655
O4 Zn1 1.962(3) 2_655
O8 Eu1 2.334(3) 3_655
O10 Eu1 2.303(3) 4
O13 Zn1 1.969(3) .
O1W H1W 0.8273 .
O1W H2W 0.8306 .
Zn1 O4 1.962(3) 2_645
Zn1 N3 2.040(3) 2_755

loop_
_geom_torsion_atom_site_label_1
_geom_torsion_atom_site_label_2
_geom_torsion_atom_site_label_3
_geom_torsion_atom_site_label_4
_geom_torsion
_geom_torsion_site_symmetry_4
O1 C1 C2 C7 -7.6(5) .
O2 C1 C2 C7 172.9(3) .
O1 C1 C2 C3 166.6(3) .
O2 C1 C2 C3 -12.9(5) .
C7 C2 C3 C4 -0.5(5) .
C1 C2 C3 C4 -174.6(3) .
C2 C3 C4 C5 0.5(5) .
C2 C3 C4 C8 173.6(3) .
C3 C4 C5 C6 0.6(5) .
C8 C4 C5 C6 -172.6(3) .
C4 C5 C6 C7 -1.8(6) .
C4 C5 C6 N1 174.9(3) .
C5 C6 C7 C2 1.8(6) .
N1 C6 C7 C2 -174.9(3) .
C3 C2 C7 C6 -0.6(5) .
C1 C2 C7 C6 173.7(3) .
C5 C4 C8 O3 153.4(3) .
C3 C4 C8 O3 -19.8(5) .
C5 C4 C8 O4 -24.6(5) .
C3 C4 C8 O4 162.2(3) .
O7 C9 C10 C15 17.1(5) .
O8 C9 C10 C15 -161.6(3) .
O7 C9 C10 C11 -164.1(3) .
O8 C9 C10 C11 17.2(5) .
C15 C10 C11 C12 1.1(5) .
C9 C10 C11 C12 -177.6(3) .
C10 C11 C12 C13 -0.3(5) .
C10 C11 C12 C16 177.2(3) .
C11 C12 C13 C14 -0.5(6) .
C16 C12 C13 C14 -178.0(4) .
C12 C13 C14 C15 0.6(6) .
C12 C13 C14 N2 -179.9(3) .
C11 C10 C15 C14 -1.0(5) .
C9 C10 C15 C14 177.8(3) .
C13 C14 C15 C10 0.2(6) .
N2 C14 C15 C10 -179.4(3) .
C13 C12 C16 O9 -174.7(4) .
C11 C12 C16 O9 7.8(6) .
C13 C12 C16 O10 6.9(6) .
C11 C12 C16 O10 -170.6(4) .
O14 C17 C18 C19 -177.3(4) .
O13 C17 C18 C19 0.4(6) .
O14 C17 C18 C22 -2.3(6) .
O13 C17 C18 C22 175.4(4) .
C22 C18 C19 C20 -2.6(6) .
C17 C18 C19 C20 172.4(4) .
C18 C19 C20 N3 -1.1(6) .
N3 C21 C22 C18 -2.3(7) .
C19 C18 C22 C21 4.2(7) .
C17 C18 C22 C21 -170.9(4) .
C7 C6 N1 O6 -16.5(6) .
C5 C6 N1 O6 166.6(4) .
C7 C6 N1 O5 163.3(4) .
C5 C6 N1 O5 -13.6(6) .
C15 C14 N2 O11 172.7(4) .
C13 C14 N2 O11 -6.8(6) .
C15 C14 N2 O12 -8.7(6) .
C13 C14 N2 O12 171.8(4) .
C22 C21 N3 C20 -1.3(7) .
C22 C21 N3 Zn1 155.9(4) 2_745
C19 C20 N3 C21 3.1(6) .
C19 C20 N3 Zn1 -155.7(3) 2_745
O2 C1 O1 Eu1 52.5(7) .
C2 C1 O1 Eu1 -127.0(4) .
O1 C1 O2 Zn1 -19.6(6) .
C2 C1 O2 Zn1 159.9(2) .
O4 C8 O3 Eu1 82.6(5) 2_655
C4 C8 O3 Eu1 -95.3(5) 2_655
O3 C8 O4 Zn1 -4.9(5) 2_655
C4 C8 O4 Zn1 173.0(2) 2_655
O8 C9 O7 Eu1 1.4(4) .
C10 C9 O7 Eu1 -177.3(2) .
O7 C9 O8 Eu1 -160.9(7) 3_655
C10 C9 O8 Eu1 17.8(11) 3_655
O7 C9 O8 Eu1 -1.2(3) .
C10 C9 O8 Eu1 177.5(3) .
O9 C16 O10 Eu1 -16.9(10) 4
C12 C16 O10 Eu1 161.3(5) 4
O14 C17 O13 Zn1 19.2(5) .
C18 C17 O13 Zn1 -158.4(3) .
O13 C17 O14 Eu1 -64.4(10) .
C18 C17 O14 Eu1 113.2(8) .
